data_4112592
loop_
_publ_author_name
'Khoi T. Nguyen'
'Sankar Prasad Rath'
'Lechos\/law Latos-Gra\.zy\'nski'
'Marilyn M. Olmstead'
'Alan L. Balch'

_publ_section_title
;
 Formation of a Highly Oxidized Iron Biliverdin Complex upon Treatment of
 a Five-Coordinate Verdoheme with Dioxygen
;
_journal_name_full 'Journal of the American Chemical Society'
_journal_page_first 6210
_journal_page_last 6211
_journal_paper_doi 10.1021/ja049222d
_journal_volume 126
_journal_year 2004
_chemical_formula_sum 'C36 H44 Cl4 Fe N4 O2'
_chemical_formula_weight 762.40
_chemical_name_common Fe(OEB)Cl.CHCl3
_chemical_name_systematic
;
?
;
_space_group_IT_number 2
_symmetry_cell_setting triclinic
_symmetry_space_group_name_Hall '-P 1'
_symmetry_space_group_name_H-M 'P -1'
_atom_sites_solution_hydrogens geom
_atom_sites_solution_primary direct
_atom_sites_solution_secondary difmap
_audit_creation_method SHELXL-97
_cell_angle_alpha 86.764(4)
_cell_angle_beta 76.115(4)
_cell_angle_gamma 69.759(4)
_cell_formula_units_Z 2
_cell_length_a 10.201(2)
_cell_length_b 14.015(3)
_cell_length_c 14.074(3)
_cell_measurement_reflns_used 955
_cell_measurement_temperature 90(2)
_cell_measurement_theta_max 27.5
_cell_measurement_theta_min 2.9
_cell_volume 1831.9(7)
_computing_cell_refinement SMART
_computing_data_collection 'SMART 5.054 (Bruker, 2002)'
_computing_data_reduction 'SMART 6.36A (Bruker, 2002)'
_computing_molecular_graphics 'SHELXL 5.1, XP (Sheldrick, 1994)'
_computing_publication_material 'SHELXL-97 (Sheldrick, 1990)'
_computing_structure_refinement 'SHELXL-97 (Sheldrick, 1997)'
_computing_structure_solution 'SHELXS-97 (Sheldrick, 1990)'
_diffrn_ambient_temperature 90(2)
_diffrn_detector_area_resol_mean 8.3
_diffrn_measured_fraction_theta_full 0.996
_diffrn_measured_fraction_theta_max 0.996
_diffrn_measurement_device_type 'Bruker SMART 1000'
_diffrn_measurement_method \w
_diffrn_radiation_monochromator graphite
_diffrn_radiation_source 'normal-focus sealed tube'
_diffrn_radiation_type MoK\a
_diffrn_radiation_wavelength 0.71073
_diffrn_reflns_av_R_equivalents 0.07
_diffrn_reflns_av_sigmaI/netI 0.0502
_diffrn_reflns_limit_h_max 12
_diffrn_reflns_limit_h_min -12
_diffrn_reflns_limit_k_max 17
_diffrn_reflns_limit_k_min -17
_diffrn_reflns_limit_l_max 17
_diffrn_reflns_limit_l_min -17
_diffrn_reflns_number 19566
_diffrn_reflns_theta_full 26.00
_diffrn_reflns_theta_max 26.00
_diffrn_reflns_theta_min 2.12
_diffrn_standards_number 0
_exptl_absorpt_coefficient_mu 0.741
_exptl_absorpt_correction_T_max 0.9431
_exptl_absorpt_correction_T_min 0.6648
_exptl_absorpt_correction_type multi-scan
_exptl_absorpt_process_details 'SADABS 2.05 (Sheldrick, 2002)'
_exptl_crystal_colour 'reddish black'
_exptl_crystal_density_diffrn 1.382
_exptl_crystal_description needle
_exptl_crystal_F_000 796
_exptl_crystal_size_max 0.60
_exptl_crystal_size_mid 0.20
_exptl_crystal_size_min 0.08
_refine_diff_density_max 1.064
_refine_diff_density_min -0.721
_refine_diff_density_rms 0.075
_refine_ls_extinction_method none
_refine_ls_goodness_of_fit_ref 1.020
_refine_ls_hydrogen_treatment constr
_refine_ls_matrix_type full
_refine_ls_number_parameters 454
_refine_ls_number_reflns 7177
_refine_ls_number_restraints 12
_refine_ls_restrained_S_all 1.022
_refine_ls_R_factor_all 0.0691
_refine_ls_R_factor_gt 0.0447
_refine_ls_shift/su_max 0.001
_refine_ls_shift/su_mean 0.000
_refine_ls_structure_factor_coef Fsqd
_refine_ls_weighting_details 'calc w=1/[\s^2^(Fo^2^)+(0.0760P)^2^] where P=(Fo^2^+2Fc^2^)/3'
_refine_ls_weighting_scheme calc
_refine_ls_wR_factor_gt 0.1142
_refine_ls_wR_factor_ref 0.1256
_reflns_number_gt 5213
_reflns_number_total 7177
_reflns_threshold_expression >2sigma(I)
_cod_data_source_file ja049222dsi20040220_023639.cif
_cod_data_source_block sr45
_cod_database_code 4112592

loop_
_symmetry_equiv_pos_as_xyz
'x, y, z'
'-x, -y, -z'

loop_
_atom_site_label
_atom_site_type_symbol
_atom_site_fract_x
_atom_site_fract_y
_atom_site_fract_z
_atom_site_U_iso_or_equiv
_atom_site_adp_type
_atom_site_occupancy
_atom_site_symmetry_multiplicity
_atom_site_calc_flag
_atom_site_refinement_flags
_atom_site_disorder_assembly
_atom_site_disorder_group
Fe Fe 0.65144(4) 0.86417(3) 0.71682(3) 0.01692(12) Uani 1 1 d . . .
Cl1 Cl 0.56912(7) 0.75953(5) 0.64934(5) 0.02413(17) Uani 1 1 d . . .
O1 O 0.6508(3) 0.67613(16) 0.86594(16) 0.0435(6) Uani 1 1 d . . .
O2 O 0.8302(2) 0.80465(16) 0.90712(14) 0.0317(5) Uani 1 1 d . . .
N1 N 0.5487(2) 0.85192(17) 0.85612(16) 0.0222(5) Uani 1 1 d . . .
N2 N 0.5206(2) 1.01363(16) 0.72589(15) 0.0159(5) Uani 1 1 d . . .
N3 N 0.7585(2) 0.89846(16) 0.58207(15) 0.0167(5) Uani 1 1 d . . .
N4 N 0.8494(2) 0.79160(17) 0.73944(16) 0.0209(5) Uani 1 1 d . . .
C1 C 0.5685(3) 0.7579(2) 0.9033(2) 0.0294(7) Uani 1 1 d . . .
C2 C 0.4722(4) 0.7763(2) 1.0031(2) 0.0305(7) Uani 1 1 d . A .
C3 C 0.4015(3) 0.8767(2) 1.01462(19) 0.0216(6) Uani 1 1 d . . .
C4 C 0.4489(3) 0.9237(2) 0.92095(19) 0.0190(6) Uani 1 1 d . . .
C5 C 0.3924(3) 1.0249(2) 0.89998(19) 0.0187(6) Uani 1 1 d . . .
H5A H 0.3296 1.0704 0.9523 0.022 Uiso 1 1 calc R . .
C6 C 0.4208(3) 1.0656(2) 0.80705(19) 0.0170(5) Uani 1 1 d . . .
C7 C 0.3400(3) 1.1667(2) 0.78119(19) 0.0203(6) Uani 1 1 d . . .
C8 C 0.3852(3) 1.1734(2) 0.68276(19) 0.0185(6) Uani 1 1 d . . .
C9 C 0.5009(3) 1.07889(19) 0.64826(19) 0.0162(5) Uani 1 1 d . . .
C10 C 0.5827(3) 1.05789(19) 0.55211(18) 0.0161(5) Uani 1 1 d . . .
H10A H 0.5514 1.1052 0.5042 0.019 Uiso 1 1 calc R . .
C11 C 0.7061(3) 0.97371(19) 0.52010(18) 0.0155(5) Uani 1 1 d . . .
C12 C 0.8031(3) 0.95426(19) 0.42322(18) 0.0162(5) Uani 1 1 d . . .
C13 C 0.9135(3) 0.8674(2) 0.42854(18) 0.0170(5) Uani 1 1 d . . .
C14 C 0.8835(3) 0.8326(2) 0.52835(19) 0.0174(5) Uani 1 1 d . . .
C15 C 0.9716(3) 0.7475(2) 0.56806(19) 0.0190(6) Uani 1 1 d . . .
H15A H 1.0459 0.6978 0.5240 0.023 Uiso 1 1 calc R . .
C16 C 0.9572(3) 0.7314(2) 0.66691(19) 0.0188(6) Uani 1 1 d . . .
C17 C 1.0652(3) 0.6530(2) 0.7100(2) 0.0220(6) Uani 1 1 d . . .
C18 C 1.0275(3) 0.6715(2) 0.8067(2) 0.0257(6) Uani 1 1 d . D .
C19 C 0.8923(3) 0.7613(2) 0.8280(2) 0.0248(6) Uani 1 1 d . . .
C20 C 0.4578(5) 0.6912(3) 1.0685(3) 0.0524(11) Uani 1 1 d . . .
H20A H 0.3795 0.7248 1.1260 0.063 Uiso 1 1 d . . .
C21A C 0.4035(9) 0.6239(6) 1.0290(6) 0.053(2) Uani 0.50 1 d P A 1
H21A H 0.3978 0.5694 1.0750 0.079 Uiso 0.50 1 calc PR A 1
H21B H 0.4683 0.5942 0.9663 0.079 Uiso 0.50 1 calc PR A 1
H21C H 0.3076 0.6622 1.0190 0.079 Uiso 0.50 1 calc PR A 1
H20C H 0.5465 0.6537 1.0871 0.079 Uiso 0.50 1 d P B 1
C21B C 0.5611(8) 0.6340(7) 1.1077(7) 0.061(3) Uani 0.50 1 d P A 2
H21D H 0.5301 0.5823 1.1470 0.092 Uiso 0.50 1 calc PR A 2
H21E H 0.5845 0.6761 1.1497 0.092 Uiso 0.50 1 calc PR A 2
H21F H 0.6464 0.6006 1.0558 0.092 Uiso 0.50 1 calc PR A 2
H20B H 0.4272 0.6471 1.0355 0.092 Uiso 0.50 1 d P C 2
C22 C 0.2883(3) 0.9360(2) 1.0994(2) 0.0266(6) Uani 1 1 d . . .
H22A H 0.3010 1.0018 1.1071 0.032 Uiso 1 1 calc R . .
H22B H 0.2997 0.8979 1.1601 0.032 Uiso 1 1 calc R . .
C23 C 0.1367(3) 0.9558(3) 1.0857(3) 0.0464(9) Uani 1 1 d . . .
H23A H 0.0656 0.9947 1.1425 0.070 Uiso 1 1 calc R . .
H23B H 0.1231 0.8908 1.0793 0.070 Uiso 1 1 calc R . .
H23C H 0.1244 0.9947 1.0264 0.070 Uiso 1 1 calc R . .
C24 C 0.2221(3) 1.2442(2) 0.8517(2) 0.0254(6) Uani 1 1 d . . .
H24A H 0.2072 1.3128 0.8243 0.030 Uiso 1 1 calc R . .
H24B H 0.2513 1.2438 0.9140 0.030 Uiso 1 1 calc R . .
C25 C 0.0811(3) 1.2225(3) 0.8721(2) 0.0381(8) Uani 1 1 d . . .
H25A H 0.0066 1.2743 0.9182 0.057 Uiso 1 1 calc R . .
H25B H 0.0951 1.1552 0.9003 0.057 Uiso 1 1 calc R . .
H25C H 0.0511 1.2240 0.8107 0.057 Uiso 1 1 calc R . .
C26 C 0.3329(3) 1.2604(2) 0.6188(2) 0.0206(6) Uani 1 1 d . . .
H26A H 0.2365 1.3058 0.6533 0.025 Uiso 1 1 calc R . .
H26B H 0.3230 1.2337 0.5582 0.025 Uiso 1 1 calc R . .
C27 C 0.4334(3) 1.3219(2) 0.5915(2) 0.0262(6) Uani 1 1 d . . .
H27A H 0.3944 1.3777 0.5498 0.039 Uiso 1 1 calc R . .
H27B H 0.5285 1.2777 0.5560 0.039 Uiso 1 1 calc R . .
H27C H 0.4420 1.3497 0.6511 0.039 Uiso 1 1 calc R . .
C28 C 0.7832(3) 1.0215(2) 0.33707(19) 0.0196(6) Uani 1 1 d . . .
H28A H 0.6791 1.0538 0.3406 0.023 Uiso 1 1 calc R . .
H28B H 0.8272 0.9790 0.2761 0.023 Uiso 1 1 calc R . .
C29 C 0.8493(3) 1.1037(2) 0.3325(2) 0.0316(7) Uani 1 1 d . . .
H29A H 0.8334 1.1449 0.2749 0.047 Uiso 1 1 calc R . .
H29B H 0.9528 1.0722 0.3276 0.047 Uiso 1 1 calc R . .
H29C H 0.8044 1.1473 0.3918 0.047 Uiso 1 1 calc R . .
C30 C 1.0504(3) 0.8180(2) 0.35277(19) 0.0219(6) Uani 1 1 d . . .
H30A H 1.0361 0.8423 0.2873 0.026 Uiso 1 1 calc R . .
H30B H 1.0722 0.7434 0.3524 0.026 Uiso 1 1 calc R . .
C31 C 1.1778(3) 0.8407(2) 0.3714(2) 0.0280(7) Uani 1 1 d . . .
H31A H 1.2640 0.8069 0.3203 0.042 Uiso 1 1 calc R . .
H31B H 1.1938 0.8155 0.4355 0.042 Uiso 1 1 calc R . .
H31C H 1.1578 0.9143 0.3703 0.042 Uiso 1 1 calc R . .
C32 C 1.1951(3) 0.5727(2) 0.6515(2) 0.0246(6) Uani 1 1 d . . .
H32A H 1.1670 0.5449 0.5995 0.030 Uiso 1 1 calc R . .
H32B H 1.2305 0.5164 0.6949 0.030 Uiso 1 1 calc R . .
C33 C 1.3170(3) 0.6121(2) 0.6044(2) 0.0345(8) Uani 1 1 d . . .
H33A H 1.3985 0.5566 0.5672 0.052 Uiso 1 1 calc R . .
H33B H 1.3472 0.6382 0.6555 0.052 Uiso 1 1 calc R . .
H33C H 1.2836 0.6670 0.5602 0.052 Uiso 1 1 calc R . .
C34 C 1.1015(4) 0.6205(3) 0.8846(2) 0.0397(9) Uani 1 1 d . . .
H34 H 1.1721 0.5636 0.8401 0.048 Uiso 1 1 d . . .
C35A C 1.0401(8) 0.5548(5) 0.9448(5) 0.0419(17) Uani 0.50 1 d P D 1
H35A H 1.0969 0.5249 0.9930 0.063 Uiso 0.50 1 calc PR D 1
H35B H 1.0397 0.5005 0.9041 0.063 Uiso 0.50 1 calc PR D 1
H35C H 0.9412 0.5937 0.9788 0.063 Uiso 0.50 1 calc PR D 1
H34B H 1.1502 0.6617 0.9034 0.063 Uiso 0.50 1 d P E 1
C35B C 1.2099(8) 0.6556(9) 0.8985(6) 0.075(3) Uani 0.50 1 d P D 2
H35D H 1.2526 0.6175 0.9506 0.112 Uiso 0.50 1 calc PR D 2
H35E H 1.1678 0.7281 0.9171 0.112 Uiso 0.50 1 calc PR D 2
H35F H 1.2844 0.6456 0.8376 0.112 Uiso 0.50 1 calc PR D 2
H34A H 1.0433 0.6026 0.9425 0.112 Uiso 0.50 1 d P F 2
C36 C 1.7647(3) 0.5107(2) 0.7067(2) 0.0351(7) Uani 1 1 d D . .
H36 H 1.7136 0.5825 0.7318 0.042 Uiso 1 1 calc R G .
Cl2 Cl 1.8718(2) 0.51230(12) 0.58629(11) 0.0609(4) Uani 0.70 1 d PD G -1
Cl3 Cl 1.87806(17) 0.44845(11) 0.78117(11) 0.0566(4) Uani 0.70 1 d PD G -1
Cl4 Cl 1.63765(18) 0.45809(13) 0.69890(19) 0.0649(5) Uani 0.70 1 d PD G -1
Cl2A Cl 1.9335(4) 0.4822(3) 0.6259(3) 0.0511(8) Uiso 0.30 1 d PD G -2
Cl3A Cl 1.8001(3) 0.4330(2) 0.8141(2) 0.0379(7) Uiso 0.30 1 d PD G -2
Cl4A Cl 1.6638(5) 0.4615(3) 0.6517(3) 0.0485(11) Uiso 0.30 1 d PD G -2

loop_
_atom_site_aniso_label
_atom_site_aniso_U_11
_atom_site_aniso_U_22
_atom_site_aniso_U_33
_atom_site_aniso_U_23
_atom_site_aniso_U_13
_atom_site_aniso_U_12
Fe 0.0187(2) 0.0133(2) 0.0142(2) 0.00136(14) -0.00176(14) -0.00152(15)
Cl1 0.0332(4) 0.0194(3) 0.0214(3) 0.0029(3) -0.0069(3) -0.0111(3)
O1 0.0748(17) 0.0172(12) 0.0252(12) 0.0026(9) -0.0049(11) -0.0042(11)
O2 0.0365(12) 0.0279(12) 0.0184(10) -0.0031(9) -0.0072(9) 0.0052(9)
N1 0.0272(12) 0.0176(12) 0.0175(12) 0.0019(9) -0.0028(10) -0.0044(10)
N2 0.0172(11) 0.0148(11) 0.0131(11) -0.0010(9) -0.0011(8) -0.0035(9)
N3 0.0170(11) 0.0136(11) 0.0163(11) -0.0001(9) -0.0021(9) -0.0025(9)
N4 0.0221(12) 0.0166(12) 0.0179(12) 0.0008(9) -0.0047(9) 0.0009(9)
C1 0.0453(18) 0.0201(16) 0.0214(15) 0.0033(12) -0.0083(13) -0.0093(13)
C2 0.0463(18) 0.0274(17) 0.0198(15) 0.0060(13) -0.0076(13) -0.0159(14)
C3 0.0251(14) 0.0246(15) 0.0165(13) 0.0029(11) -0.0043(11) -0.0112(12)
C4 0.0169(12) 0.0245(15) 0.0169(13) 0.0013(11) -0.0035(10) -0.0090(11)
C5 0.0157(12) 0.0209(14) 0.0180(13) 0.0000(11) -0.0016(10) -0.0061(11)
C6 0.0147(12) 0.0190(14) 0.0163(13) 0.0003(11) -0.0026(10) -0.0053(10)
C7 0.0174(13) 0.0185(14) 0.0211(14) 0.0000(11) -0.0020(11) -0.0030(11)
C8 0.0173(12) 0.0150(13) 0.0206(14) 0.0001(11) -0.0024(10) -0.0039(10)
C9 0.0165(12) 0.0129(13) 0.0187(13) 0.0028(10) -0.0031(10) -0.0054(10)
C10 0.0198(13) 0.0119(13) 0.0154(12) 0.0033(10) -0.0042(10) -0.0044(10)
C11 0.0177(12) 0.0123(12) 0.0160(13) 0.0024(10) -0.0037(10) -0.0051(10)
C12 0.0186(13) 0.0153(13) 0.0152(13) -0.0004(10) -0.0028(10) -0.0070(10)
C13 0.0183(13) 0.0177(13) 0.0140(12) -0.0009(10) -0.0025(10) -0.0054(10)
C14 0.0181(12) 0.0163(13) 0.0165(13) -0.0027(10) -0.0017(10) -0.0056(10)
C15 0.0196(13) 0.0141(13) 0.0195(14) -0.0031(11) -0.0010(11) -0.0027(10)
C16 0.0216(13) 0.0135(13) 0.0191(13) 0.0000(11) -0.0038(11) -0.0040(11)
C17 0.0220(13) 0.0159(14) 0.0235(14) 0.0019(11) -0.0039(11) -0.0019(11)
C18 0.0268(15) 0.0210(15) 0.0227(15) 0.0014(12) -0.0068(12) 0.0006(12)
C19 0.0287(15) 0.0219(15) 0.0188(14) 0.0003(12) -0.0048(12) -0.0029(12)
C20 0.095(3) 0.033(2) 0.0264(18) 0.0105(15) -0.0047(19) -0.027(2)
C21A 0.085(6) 0.043(5) 0.049(5) 0.017(4) -0.015(4) -0.048(4)
C21B 0.050(5) 0.068(6) 0.079(6) 0.048(5) -0.036(4) -0.030(4)
C22 0.0259(15) 0.0355(17) 0.0166(14) 0.0047(12) -0.0010(11) -0.0117(13)
C23 0.0266(17) 0.071(3) 0.042(2) 0.0050(19) 0.0008(15) -0.0246(17)
C24 0.0284(15) 0.0173(14) 0.0197(14) 0.0004(11) -0.0003(12) 0.0019(12)
C25 0.0198(15) 0.052(2) 0.0298(17) -0.0112(15) -0.0029(13) 0.0027(14)
C26 0.0190(13) 0.0158(13) 0.0185(13) -0.0001(11) -0.0001(11) 0.0015(10)
C27 0.0269(15) 0.0145(14) 0.0299(16) 0.0014(12) -0.0009(12) -0.0020(11)
C28 0.0191(13) 0.0186(14) 0.0150(13) 0.0017(11) -0.0009(10) -0.0013(11)
C29 0.0396(17) 0.0282(17) 0.0282(16) 0.0060(13) -0.0061(13) -0.0151(14)
C30 0.0218(14) 0.0215(15) 0.0145(13) -0.0016(11) -0.0005(11) 0.0001(11)
C31 0.0214(14) 0.0337(17) 0.0221(15) 0.0025(13) 0.0005(12) -0.0050(12)
C32 0.0262(14) 0.0144(14) 0.0238(15) -0.0009(11) -0.0053(12) 0.0045(11)
C33 0.0282(16) 0.0226(16) 0.0381(18) 0.0007(14) 0.0022(13) 0.0027(13)
C34 0.0404(19) 0.039(2) 0.0217(16) -0.0003(14) -0.0084(14) 0.0097(15)
C35A 0.053(4) 0.035(4) 0.035(4) 0.012(3) -0.016(3) -0.010(3)
C35B 0.032(4) 0.164(10) 0.033(4) 0.022(5) -0.016(3) -0.036(5)
C36 0.0369(17) 0.0283(17) 0.0371(18) -0.0019(14) -0.0081(14) -0.0076(14)
Cl2 0.0867(11) 0.0545(9) 0.0379(8) -0.0106(7) 0.0109(8) -0.0349(9)
Cl3 0.0612(9) 0.0407(8) 0.0594(9) -0.0061(7) -0.0348(8) 0.0081(7)
Cl4 0.0418(9) 0.0493(10) 0.1147(18) 0.0251(11) -0.0310(11) -0.0242(7)

loop_
_atom_type_symbol
_atom_type_description
_atom_type_scat_dispersion_real
_atom_type_scat_dispersion_imag
_atom_type_scat_source
C C 0.0033 0.0016 'International Tables Vol C Tables 4.2.6.8 and 6.1.1.4'
H H 0.0000 0.0000 'International Tables Vol C Tables 4.2.6.8 and 6.1.1.4'
N N 0.0061 0.0033 'International Tables Vol C Tables 4.2.6.8 and 6.1.1.4'
O O 0.0106 0.0060 'International Tables Vol C Tables 4.2.6.8 and 6.1.1.4'
Cl Cl 0.1484 0.1585 'International Tables Vol C Tables 4.2.6.8 and 6.1.1.4'
Fe Fe 0.3463 0.8444 'International Tables Vol C Tables 4.2.6.8 and 6.1.1.4'

loop_
_geom_angle_atom_site_label_1
_geom_angle_atom_site_label_2
_geom_angle_atom_site_label_3
_geom_angle
N4 Fe N1 94.43(9)
N4 Fe N2 133.83(9)
N1 Fe N2 87.51(9)
N4 Fe N3 85.24(9)
N1 Fe N3 170.62(9)
N2 Fe N3 85.98(8)
N4 Fe Cl1 112.24(7)
N1 Fe Cl1 95.74(7)
N2 Fe Cl1 113.42(7)
N3 Fe Cl1 93.05(6)
C4 N1 C1 106.3(2)
C4 N1 Fe 130.51(19)
C1 N1 Fe 123.10(18)
C6 N2 C9 105.9(2)
C6 N2 Fe 127.05(17)
C9 N2 Fe 126.56(16)
C14 N3 C11 106.4(2)
C14 N3 Fe 123.29(18)
C11 N3 Fe 128.35(16)
C16 N4 C19 106.0(2)
C16 N4 Fe 120.68(18)
C19 N4 Fe 129.66(18)
O1 C1 N1 124.4(3)
O1 C1 C2 126.8(3)
N1 C1 C2 108.8(2)
C3 C2 C1 107.2(2)
C3 C2 C20 130.6(3)
C1 C2 C20 122.0(3)
C2 C3 C4 107.0(2)
C2 C3 C22 129.7(3)
C4 C3 C22 123.3(3)
N1 C4 C5 124.1(2)
N1 C4 C3 110.6(2)
C5 C4 C3 125.1(2)
C4 C5 C6 124.8(2)
C4 C5 H5A 117.6
C6 C5 H5A 117.6
N2 C6 C5 125.4(2)
N2 C6 C7 110.2(2)
C5 C6 C7 124.2(2)
C8 C7 C6 107.0(2)
C8 C7 C24 128.2(3)
C6 C7 C24 124.6(2)
C7 C8 C9 107.0(2)
C7 C8 C26 128.6(2)
C9 C8 C26 124.4(2)
N2 C9 C10 125.2(2)
N2 C9 C8 109.8(2)
C10 C9 C8 124.9(2)
C11 C10 C9 125.8(2)
C11 C10 H10A 117.1
C9 C10 H10A 117.1
N3 C11 C10 122.2(2)
N3 C11 C12 110.0(2)
C10 C11 C12 127.6(2)
C13 C12 C11 106.6(2)
C13 C12 C28 128.2(2)
C11 C12 C28 125.2(2)
C12 C13 C14 106.7(2)
C12 C13 C30 129.0(2)
C14 C13 C30 124.0(2)
N3 C14 C15 123.1(2)
N3 C14 C13 110.3(2)
C15 C14 C13 126.6(2)
C16 C15 C14 124.2(2)
C16 C15 H15A 117.9
C14 C15 H15A 117.9
N4 C16 C15 125.0(2)
N4 C16 C17 110.3(2)
C15 C16 C17 124.4(2)
C18 C17 C16 107.3(2)
C18 C17 C32 128.3(3)
C16 C17 C32 124.3(2)
C17 C18 C34 130.2(3)
C17 C18 C19 107.4(2)
C34 C18 C19 122.3(2)
O2 C19 N4 124.8(3)
O2 C19 C18 126.6(3)
N4 C19 C18 108.6(2)
C21B C20 C21A 106.8(6)
C21B C20 C2 122.7(5)
C21A C20 C2 113.6(4)
C21B C20 H20A 103.5
C21A C20 H20A 103.7
C2 C20 H20A 104.4
C21B C20 H20C 11.5
C21A C20 H20C 111.0
C2 C20 H20C 111.8
H20A C20 H20C 111.8
C21B C20 H20B 107.9
C21A C20 H20B 5.9
C2 C20 H20B 108.8
H20A C20 H20B 108.8
H20C C20 H20B 110.9
C20 C21A H21A 109.5
C20 C21A H21B 109.5
H21A C21A H21B 109.5
C20 C21A H21C 109.5
H21A C21A H21C 109.5
H21B C21A H21C 109.5
C20 C21A H20B 11.7
H21A C21A H20B 118.6
H21B C21A H20B 98.6
H21C C21A H20B 110.6
C20 C21B H20C 28.2
C20 C21B H21D 109.5
H20C C21B H21D 135.3
C20 C21B H21E 109.5
H20C C21B H21E 102.9
H21D C21B H21E 109.5
C20 C21B H21F 109.5
H20C C21B H21F 87.0
H21D C21B H21F 109.5
H21E C21B H21F 109.5
C3 C22 C23 111.8(3)
C3 C22 H22A 109.3
C23 C22 H22A 109.3
C3 C22 H22B 109.3
C23 C22 H22B 109.3
H22A C22 H22B 107.9
C22 C23 H23A 109.5
C22 C23 H23B 109.5
H23A C23 H23B 109.5
C22 C23 H23C 109.5
H23A C23 H23C 109.5
H23B C23 H23C 109.5
C7 C24 C25 111.5(2)
C7 C24 H24A 109.3
C25 C24 H24A 109.3
C7 C24 H24B 109.3
C25 C24 H24B 109.3
H24A C24 H24B 108.0
C24 C25 H25A 109.5
C24 C25 H25B 109.5
H25A C25 H25B 109.5
C24 C25 H25C 109.5
H25A C25 H25C 109.5
H25B C25 H25C 109.5
C8 C26 C27 112.7(2)
C8 C26 H26A 109.1
C27 C26 H26A 109.1
C8 C26 H26B 109.1
C27 C26 H26B 109.1
H26A C26 H26B 107.8
C26 C27 H27A 109.5
C26 C27 H27B 109.5
H27A C27 H27B 109.5
C26 C27 H27C 109.5
H27A C27 H27C 109.5
H27B C27 H27C 109.5
C12 C28 C29 113.1(2)
C12 C28 H28A 109.0
C29 C28 H28A 109.0
C12 C28 H28B 109.0
C29 C28 H28B 109.0
H28A C28 H28B 107.8
C28 C29 H29A 109.5
C28 C29 H29B 109.5
H29A C29 H29B 109.5
C28 C29 H29C 109.5
H29A C29 H29C 109.5
H29B C29 H29C 109.5
C13 C30 C31 112.7(2)
C13 C30 H30A 109.1
C31 C30 H30A 109.1
C13 C30 H30B 109.1
C31 C30 H30B 109.1
H30A C30 H30B 107.8
C30 C31 H31A 109.5
C30 C31 H31B 109.5
H31A C31 H31B 109.5
C30 C31 H31C 109.5
H31A C31 H31C 109.5
H31B C31 H31C 109.5
C17 C32 C33 113.2(2)
C17 C32 H32A 108.9
C33 C32 H32A 108.9
C17 C32 H32B 108.9
C33 C32 H32B 108.9
H32A C32 H32B 107.7
C32 C33 H33A 109.5
C32 C33 H33B 109.5
H33A C33 H33B 109.5
C32 C33 H33C 109.5
H33A C33 H33C 109.5
H33B C33 H33C 109.5
C35B C34 C35A 127.9(5)
C35B C34 C18 115.4(5)
C35A C34 C18 115.9(4)
C35B C34 H34 92.5
C35A C34 H34 92.8
C18 C34 H34 93.6
C35B C34 H34B 17.6
C35A C34 H34B 127.2
C18 C34 H34B 109.7
H34 C34 H34B 109.8
C35B C34 H34A 116.6
C35A C34 H34A 24.9
C18 C34 H34A 116.9
H34 C34 H34A 116.9
H34B C34 H34A 109.1
C34 C35A H35A 109.5
C34 C35A H35B 109.5
H35A C35A H35B 109.5
C34 C35A H35C 109.5
H35A C35A H35C 109.5
H35B C35A H35C 109.5
C34 C35A H34A 36.7
H35A C35A H34A 100.9
H35B C35A H34A 142.1
H35C C35A H34A 79.9
C34 C35B H34B 30.5
C34 C35B H35D 109.5
H34B C35B H35D 114.7
C34 C35B H35E 109.5
H34B C35B H35E 79.8
H35D C35B H35E 109.5
C34 C35B H35F 109.5
H34B C35B H35F 128.4
H35D C35B H35F 109.5
H35E C35B H35F 109.5
Cl4 C36 Cl3 115.3(2)
Cl4 C36 Cl2A 124.7(2)
Cl3 C36 Cl2A 78.19(19)
Cl4 C36 Cl4A 21.84(12)
Cl3 C36 Cl4A 127.5(3)
Cl2A C36 Cl4A 106.4(2)
Cl4 C36 Cl2 108.3(2)
Cl3 C36 Cl2 108.24(19)
Cl2A C36 Cl2 30.09(13)
Cl4A C36 Cl2 86.6(2)
Cl4 C36 Cl3A 89.50(19)
Cl3 C36 Cl3A 29.22(11)
Cl2A C36 Cl3A 104.4(2)
Cl4A C36 Cl3A 106.9(2)
Cl2 C36 Cl3A 133.0(2)
Cl4 C36 H36 108.3
Cl3 C36 H36 108.3
Cl2A C36 H36 117.8
Cl4A C36 H36 114.1
Cl2 C36 H36 108.3
Cl3A C36 H36 106.4

loop_
_geom_bond_atom_site_label_1
_geom_bond_atom_site_label_2
_geom_bond_distance
Fe N4 2.016(2)
Fe N1 2.018(2)
Fe N2 2.049(2)
Fe N3 2.070(2)
Fe Cl1 2.2694(8)
O1 C1 1.219(4)
O2 C19 1.217(3)
N1 C4 1.353(3)
N1 C1 1.414(4)
N2 C6 1.376(3)
N2 C9 1.391(3)
N3 C14 1.360(3)
N3 C11 1.374(3)
N4 C16 1.371(3)
N4 C19 1.414(4)
C1 C2 1.485(4)
C2 C3 1.339(4)
C2 C20 1.491(4)
C3 C4 1.491(4)
C3 C22 1.495(4)
C4 C5 1.379(4)
C5 C6 1.403(4)
C5 H5A 0.9500
C6 C7 1.448(4)
C7 C8 1.360(4)
C7 C24 1.502(4)
C8 C9 1.448(3)
C8 C26 1.496(4)
C9 C10 1.395(3)
C10 C11 1.393(3)
C10 H10A 0.9500
C11 C12 1.456(3)
C12 C13 1.356(4)
C12 C28 1.502(4)
C13 C14 1.457(4)
C13 C30 1.505(3)
C14 C15 1.403(4)
C15 C16 1.378(4)
C15 H15A 0.9500
C16 C17 1.482(4)
C17 C18 1.337(4)
C17 C32 1.500(4)
C18 C34 1.489(4)
C18 C19 1.490(4)
C20 C21B 1.305(8)
C20 C21A 1.439(8)
C20 H20A 0.9941
C20 H20C 0.9656
C20 H20B 0.9642
C21A H21A 0.9800
C21A H21B 0.9800
C21A H21C 0.9800
C21A H20B 0.4907
C21B H20C 0.4068
C21B H21D 0.9800
C21B H21E 0.9800
C21B H21F 0.9800
C22 C23 1.532(4)
C22 H22A 0.9900
C22 H22B 0.9900
C23 H23A 0.9800
C23 H23B 0.9800
C23 H23C 0.9800
C24 C25 1.530(4)
C24 H24A 0.9900
C24 H24B 0.9900
C25 H25A 0.9800
C25 H25B 0.9800
C25 H25C 0.9800
C26 C27 1.525(4)
C26 H26A 0.9900
C26 H26B 0.9900
C27 H27A 0.9800
C27 H27B 0.9800
C27 H27C 0.9800
C28 C29 1.515(4)
C28 H28A 0.9900
C28 H28B 0.9900
C29 H29A 0.9800
C29 H29B 0.9800
C29 H29C 0.9800
C30 C31 1.524(4)
C30 H30A 0.9900
C30 H30B 0.9900
C31 H31A 0.9800
C31 H31B 0.9800
C31 H31C 0.9800
C32 C33 1.526(4)
C32 H32A 0.9900
C32 H32B 0.9900
C33 H33A 0.9800
C33 H33B 0.9800
C33 H33C 0.9800
C34 C35B 1.412(9)
C34 C35A 1.419(7)
C34 H34 0.9942
C34 H34B 0.9638
C34 H34A 0.9634
C35A H35A 0.9800
C35A H35B 0.9800
C35A H35C 0.9800
C35A H34A 0.6801
C35B H34B 0.5723
C35B H35D 0.9800
C35B H35E 0.9800
C35B H35F 0.9800
C36 Cl4 1.725(4)
C36 Cl3 1.725(3)
C36 Cl2A 1.748(4)
C36 Cl4A 1.751(5)
C36 Cl2 1.786(3)
C36 Cl3A 1.845(4)
C36 H36 1.0000
